data_1514795
loop_
_publ_author_name
'Renfrew, Anna K.'
'Bryce, Nicole S.'
'Hambley, Trevor W.'

_publ_section_title
;
 Delivery and release of curcumin by a hypoxia-activated cobalt chaperone:
 a XANES and FLIM study
;
_journal_issue 9
_journal_name_full 'Chemical Science'
_journal_page_first 3731
_journal_paper_doi 10.1039/c3sc51530c
_journal_volume 4
_journal_year 2013
_chemical_formula_sum 'C34 H31 Cl3 N4 O6 Ru'
_chemical_formula_weight 799.05
_chemical_name_systematic
; 
 ? 
;
_space_group_IT_number 15
_symmetry_cell_setting monoclinic
_symmetry_Int_Tables_number 15
_symmetry_space_group_name_Hall '-C 2yc'
_symmetry_space_group_name_H-M 'C 1 2/c 1'
_atom_sites_solution_hydrogens geom
_atom_sites_solution_primary direct
_atom_sites_solution_secondary difmap
_audit_creation_method SHELXL-97
_cell_angle_alpha 90.00
_cell_angle_beta 115.977(4)
_cell_angle_gamma 90.00
_cell_formula_units_Z 8
_cell_length_a 23.297(2)
_cell_length_b 12.4626(12)
_cell_length_c 25.803(3)
_cell_measurement_reflns_used 9582
_cell_measurement_temperature 150(2)
_cell_measurement_theta_max 36.1
_cell_measurement_theta_min 2.86
_cell_volume 6734.8(12)
_computing_cell_refinement 'SAINT (Bruker-AXS,2003)'
_computing_data_collection 'APEX (Bruker-AXS,2003)'
_computing_data_reduction 'SAINT and XPREP (Bruker-AXS,2003)'
_computing_molecular_graphics
;
 WinGX (Farrugia, 1999)
 SHELXTL (Bruker, 2003)
 ORTEP-3 (Farrugia, 1997)
;
_computing_structure_refinement 'SHELXL-97 (Sheldrick, 1997)'
_computing_structure_solution 'SHELXS-97 (Sheldrick, 2008)'
_diffrn_ambient_temperature 150(2)
_diffrn_crystal_treatment
;
attached with Exxon Paratone N, to a short length 
of fibre supported on a thin piece of copper wire 
inserted in a copper mounting pin.  The crystal was 
quenched in a cold nitrogen gas stream from an 
Oxford Cryosystems Cryostream.
;
_diffrn_measured_fraction_theta_full 0.997
_diffrn_measured_fraction_theta_max 0.997
_diffrn_measurement_device_type APEXII-FR591
_diffrn_measurement_method \w+\f
_diffrn_radiation_monochromator graphite
_diffrn_radiation_source 'rotating anode'
_diffrn_radiation_type MoK\a
_diffrn_radiation_wavelength 0.71073
_diffrn_reflns_av_R_equivalents 0.0238
_diffrn_reflns_av_sigmaI/netI 0.0193
_diffrn_reflns_limit_h_max 38
_diffrn_reflns_limit_h_min -38
_diffrn_reflns_limit_k_max 20
_diffrn_reflns_limit_k_min -20
_diffrn_reflns_limit_l_max 42
_diffrn_reflns_limit_l_min -42
_diffrn_reflns_number 102834
_diffrn_reflns_theta_full 36.27
_diffrn_reflns_theta_max 36.27
_diffrn_reflns_theta_min 2.86
_exptl_absorpt_coefficient_mu 0.755
_exptl_absorpt_correction_T_max 0.7471
_exptl_absorpt_correction_T_min 0.6705
_exptl_absorpt_correction_type multi-scan
_exptl_absorpt_process_details
;
 SADABS (Sheldrick, 1996)
;
_exptl_crystal_colour 'dark red'
_exptl_crystal_density_diffrn 1.576
_exptl_crystal_density_method 'not measured'
_exptl_crystal_description plate
_exptl_crystal_F_000 3248
_exptl_crystal_size_max 0.526
_exptl_crystal_size_mid 0.373
_exptl_crystal_size_min 0.090
_refine_diff_density_max 0.989
_refine_diff_density_min -0.598
_refine_diff_density_rms 0.074
_refine_ls_extinction_method none
_refine_ls_goodness_of_fit_ref 1.058
_refine_ls_hydrogen_treatment constr
_refine_ls_matrix_type full
_refine_ls_number_parameters 460
_refine_ls_number_reflns 16222
_refine_ls_number_restraints 0
_refine_ls_restrained_S_all 1.058
_refine_ls_R_factor_all 0.0411
_refine_ls_R_factor_gt 0.0296
_refine_ls_shift/su_max 0.004
_refine_ls_shift/su_mean 0.000
_refine_ls_structure_factor_coef Fsqd
_refine_ls_weighting_details 'calc w=1/[\s^2^(Fo^2^)+(0.0340P)^2^+6.8000P] where P=(Fo^2^+2Fc^2^)/3'
_refine_ls_weighting_scheme calc
_refine_ls_wR_factor_gt 0.0717
_refine_ls_wR_factor_ref 0.0793
_reflns_number_gt 13519
_reflns_number_total 16222
_reflns_threshold_expression >2sigma(I)
_cod_data_source_file c3sc51530c.txt
_cod_data_source_block twh11jp08
_cod_original_cell_volume 6734.8(11)
_cod_original_sg_symbol_H-M 'C 2/c'
_cod_database_code 1514795

loop_
_symmetry_equiv_pos_as_xyz
'x, y, z'
'-x, y, -z+1/2'
'x+1/2, y+1/2, z'
'-x+1/2, y+1/2, -z+1/2'
'-x, -y, -z'
'x, -y, z-1/2'
'-x+1/2, -y+1/2, -z'
'x+1/2, -y+1/2, z-1/2'

loop_
_atom_site_label
_atom_site_type_symbol
_atom_site_fract_x
_atom_site_fract_y
_atom_site_fract_z
_atom_site_U_iso_or_equiv
_atom_site_adp_type
_atom_site_occupancy
_atom_site_symmetry_multiplicity
_atom_site_calc_flag
_atom_site_refinement_flags
_atom_site_disorder_assembly
_atom_site_disorder_group
C1 C 0.22958(6) 0.28589(11) 0.16555(6) 0.0290(2) Uani 1 1 d . . .
H1 H 0.2636 0.2377 0.1861 0.035 Uiso 1 1 calc R . .
C2 C 0.16874(8) 0.24474(13) 0.13538(8) 0.0424(4) Uani 1 1 d . . .
H2 H 0.1610 0.1701 0.1362 0.051 Uiso 1 1 calc R . .
C3 C 0.11909(8) 0.31453(15) 0.10388(10) 0.0509(5) Uani 1 1 d . . .
H3 H 0.0768 0.2883 0.0829 0.061 Uiso 1 1 calc R . .
C4 C 0.13222(7) 0.42338(14) 0.10359(8) 0.0423(4) Uani 1 1 d . . .
H4 H 0.0992 0.4721 0.0814 0.051 Uiso 1 1 calc R . .
C5 C 0.19409(6) 0.46023(10) 0.13611(6) 0.0259(2) Uani 1 1 d . . .
C6 C 0.20983(6) 0.57883(10) 0.14307(5) 0.0244(2) Uani 1 1 d . . .
H6A H 0.1841 0.6163 0.1063 0.029 Uiso 1 1 calc R . .
H6B H 0.1986 0.6092 0.1729 0.029 Uiso 1 1 calc R . .
C7 C 0.29253(8) 0.59867(14) 0.10802(6) 0.0357(3) Uani 1 1 d . . .
H7A H 0.2516 0.5898 0.0731 0.043 Uiso 1 1 calc R . .
H7B H 0.3104 0.6695 0.1055 0.043 Uiso 1 1 calc R . .
C8 C 0.33796(5) 0.51249(10) 0.10879(5) 0.0222(2) Uani 1 1 d . . .
C9 C 0.35640(7) 0.50313(13) 0.06440(6) 0.0293(2) Uani 1 1 d . . .
H9 H 0.3425 0.5541 0.0340 0.035 Uiso 1 1 calc R . .
C10 C 0.39545(8) 0.41789(14) 0.06533(7) 0.0375(3) Uani 1 1 d . . .
H10 H 0.4077 0.4088 0.0350 0.045 Uiso 1 1 calc R . .
C11 C 0.41634(8) 0.34619(14) 0.11124(7) 0.0371(3) Uani 1 1 d . . .
H11 H 0.4430 0.2874 0.1127 0.044 Uiso 1 1 calc R . .
C12 C 0.39771(6) 0.36194(11) 0.15475(6) 0.0280(2) Uani 1 1 d . . .
H12 H 0.4128 0.3138 0.1865 0.034 Uiso 1 1 calc R . .
C13 C 0.30403(6) 0.69642(10) 0.19602(7) 0.0301(3) Uani 1 1 d . . .
H13A H 0.2789 0.7099 0.2179 0.036 Uiso 1 1 calc R . .
H13B H 0.2983 0.7586 0.1704 0.036 Uiso 1 1 calc R . .
C14 C 0.37426(6) 0.68606(10) 0.23793(6) 0.0273(2) Uani 1 1 d . . .
C15 C 0.41276(8) 0.77462(12) 0.26175(8) 0.0386(3) Uani 1 1 d . . .
H15 H 0.3972 0.8448 0.2488 0.046 Uiso 1 1 calc R . .
C16 C 0.47448(8) 0.75987(13) 0.30491(8) 0.0421(4) Uani 1 1 d . . .
H16 H 0.5012 0.8198 0.3224 0.051 Uiso 1 1 calc R . .
C17 C 0.49627(7) 0.65661(13) 0.32192(7) 0.0362(3) Uani 1 1 d . . .
H17 H 0.5382 0.6445 0.3513 0.043 Uiso 1 1 calc R . .
C18 C 0.45624(6) 0.57120(11) 0.29552(6) 0.0277(2) Uani 1 1 d . . .
H18 H 0.4718 0.5003 0.3066 0.033 Uiso 1 1 calc R . .
C19 C 0.44569(6) 0.16475(10) 0.31559(6) 0.0281(2) Uani 1 1 d . . .
H19 H 0.4322 0.1749 0.2755 0.034 Uiso 1 1 calc R . .
C20 C 0.48864(7) 0.08279(12) 0.34438(7) 0.0358(3) Uani 1 1 d . . .
H20 H 0.5032 0.0362 0.3235 0.043 Uiso 1 1 calc R . .
C21 C 0.51018(7) 0.06884(12) 0.40334(7) 0.0351(3) Uani 1 1 d . . .
H21 H 0.5400 0.0138 0.4230 0.042 Uiso 1 1 calc R . .
C22 C 0.48774(7) 0.13595(12) 0.43314(7) 0.0331(3) Uani 1 1 d . . .
H22 H 0.5026 0.1269 0.4735 0.040 Uiso 1 1 calc R . .
C23 C 0.44357(6) 0.21678(11) 0.40457(6) 0.0256(2) Uani 1 1 d . . .
H23 H 0.4280 0.2614 0.4254 0.031 Uiso 1 1 calc R . .
C24 C 0.42227(5) 0.23217(8) 0.34534(5) 0.01885(18) Uani 1 1 d . . .
C25 C 0.37683(5) 0.31985(8) 0.31263(5) 0.01782(17) Uani 1 1 d . . .
C26 C 0.33613(5) 0.36351(9) 0.33460(5) 0.01941(18) Uani 1 1 d . . .
H26 H 0.3378 0.3309 0.3685 0.023 Uiso 1 1 calc R . .
C27 C 0.29331(5) 0.44996(8) 0.31206(5) 0.01754(17) Uani 1 1 d . . .
C28 C 0.24975(5) 0.47684(8) 0.33902(5) 0.01836(17) Uani 1 1 d . . .
C29 C 0.26449(6) 0.45115(11) 0.39632(5) 0.0247(2) Uani 1 1 d . . .
H29 H 0.3046 0.4198 0.4202 0.030 Uiso 1 1 calc R . .
C30 C 0.22078(7) 0.47122(13) 0.41857(6) 0.0323(3) Uani 1 1 d . . .
H30 H 0.2311 0.4524 0.4573 0.039 Uiso 1 1 calc R . .
C31 C 0.16231(7) 0.51859(14) 0.38447(7) 0.0344(3) Uani 1 1 d . . .
H31 H 0.1326 0.5324 0.3998 0.041 Uiso 1 1 calc R . .
C32 C 0.14755(7) 0.54560(13) 0.32784(7) 0.0330(3) Uani 1 1 d . . .
H32 H 0.1077 0.5783 0.3044 0.040 Uiso 1 1 calc R . .
C33 C 0.19085(6) 0.52510(10) 0.30501(6) 0.0254(2) Uani 1 1 d . . .
H33 H 0.1803 0.5440 0.2662 0.030 Uiso 1 1 calc R . .
N1 N 0.24256(5) 0.39163(8) 0.16694(4) 0.02217(17) Uani 1 1 d . . .
N2 N 0.27957(5) 0.59730(8) 0.16025(4) 0.02081(17) Uani 1 1 d . . .
N3 N 0.35883(5) 0.44326(8) 0.15386(4) 0.02048(16) Uani 1 1 d . . .
N4 N 0.39589(5) 0.58469(8) 0.25466(4) 0.02231(17) Uani 1 1 d . . .
O1 O 0.37818(4) 0.34628(7) 0.26537(4) 0.02140(15) Uani 1 1 d . . .
O2 O 0.28642(4) 0.50879(7) 0.26895(4) 0.02099(15) Uani 1 1 d . . .
O11 O 0.37745(7) 0.78084(11) 0.07648(5) 0.0435(3) Uani 1 1 d . . .
O12 O 0.45548(6) 0.79679(14) 0.04309(7) 0.0539(4) Uani 1 1 d . . .
O13 O 0.35515(8) 0.72681(11) -0.01844(6) 0.0543(4) Uani 1 1 d . . .
O14 O 0.36557(6) 0.90896(9) 0.00559(5) 0.0391(2) Uani 1 1 d . . .
Cl1 Cl 0.387702(15) 0.80284(2) 0.026729(13) 0.02545(5) Uani 1 1 d . . .
Ru1 Ru 0.326596(4) 0.471539(7) 0.214061(4) 0.01773(2) Uani 1 1 d . . .
Cl40 Cl 0.44768(9) 0.48273(12) -0.06580(7) 0.0480(3) Uani 0.50 1 d P A -1
Cl41 Cl 0.54084(13) 0.5313(2) 0.04891(9) 0.0851(8) Uani 0.50 1 d P A -1
C40 C 0.48820(19) 0.5668(3) 0.0056(2) 0.0529(10) Uani 0.50 1 d P A -1
H40A H 0.4978 0.6387 -0.0049 0.063 Uiso 0.50 1 calc PR A -1
H40B H 0.4559 0.5771 0.0205 0.063 Uiso 0.50 1 calc PR A -1
Cl51 Cl 0.19442(6) 0.34432(9) 0.01316(5) 0.0528(2) Uani 0.50 1 d P B -1
C50 C 0.2468(2) 0.2344(4) 0.0313(2) 0.0524(10) Uani 0.50 1 d P B -1
H50A H 0.2842 0.2492 0.0685 0.063 Uiso 0.50 1 calc PR B -1
H50B H 0.2248 0.1702 0.0365 0.063 Uiso 0.50 1 calc PR B -1
Cl50 Cl 0.27343(8) 0.20706(15) -0.02111(7) 0.0735(4) Uani 0.50 1 d P B -1

loop_
_atom_site_aniso_label
_atom_site_aniso_U_11
_atom_site_aniso_U_22
_atom_site_aniso_U_33
_atom_site_aniso_U_23
_atom_site_aniso_U_13
_atom_site_aniso_U_12
C1 0.0256(5) 0.0250(5) 0.0318(6) 0.0057(5) 0.0084(5) 0.0033(4)
C2 0.0315(7) 0.0307(7) 0.0528(10) 0.0089(6) 0.0073(7) -0.0031(5)
C3 0.0252(6) 0.0407(8) 0.0666(12) 0.0139(8) 0.0014(7) -0.0049(6)
C4 0.0208(6) 0.0362(7) 0.0542(10) 0.0140(7) 0.0021(6) 0.0037(5)
C5 0.0203(5) 0.0273(5) 0.0266(5) 0.0078(4) 0.0070(4) 0.0057(4)
C6 0.0190(4) 0.0260(5) 0.0252(5) 0.0077(4) 0.0068(4) 0.0082(4)
C7 0.0403(7) 0.0458(8) 0.0296(6) 0.0196(6) 0.0231(6) 0.0215(6)
C8 0.0186(4) 0.0294(5) 0.0183(4) 0.0014(4) 0.0076(4) 0.0009(4)
C9 0.0276(6) 0.0410(7) 0.0224(5) -0.0004(5) 0.0138(5) -0.0022(5)
C10 0.0397(7) 0.0480(8) 0.0354(7) -0.0063(6) 0.0263(6) -0.0003(6)
C11 0.0369(7) 0.0413(8) 0.0423(8) -0.0042(6) 0.0259(7) 0.0075(6)
C12 0.0255(5) 0.0302(6) 0.0304(6) 0.0005(5) 0.0142(5) 0.0075(4)
C13 0.0262(6) 0.0215(5) 0.0354(7) 0.0031(5) 0.0070(5) 0.0067(4)
C14 0.0260(5) 0.0241(5) 0.0276(6) 0.0036(4) 0.0080(5) 0.0040(4)
C15 0.0353(7) 0.0250(6) 0.0445(8) 0.0004(6) 0.0072(6) 0.0005(5)
C16 0.0370(8) 0.0322(7) 0.0432(9) -0.0036(6) 0.0047(7) -0.0050(6)
C17 0.0279(6) 0.0374(7) 0.0309(7) -0.0007(5) 0.0015(5) 0.0000(5)
C18 0.0247(5) 0.0302(6) 0.0226(5) 0.0021(4) 0.0053(4) 0.0048(4)
C19 0.0277(6) 0.0226(5) 0.0271(6) -0.0015(4) 0.0057(5) 0.0084(4)
C20 0.0328(7) 0.0258(6) 0.0450(8) 0.0031(5) 0.0134(6) 0.0135(5)
C21 0.0239(6) 0.0291(6) 0.0502(9) 0.0187(6) 0.0143(6) 0.0123(5)
C22 0.0251(6) 0.0382(7) 0.0339(7) 0.0207(6) 0.0109(5) 0.0107(5)
C23 0.0227(5) 0.0287(5) 0.0250(5) 0.0110(4) 0.0102(4) 0.0075(4)
C24 0.0149(4) 0.0157(4) 0.0222(5) 0.0028(3) 0.0047(4) 0.0016(3)
C25 0.0160(4) 0.0159(4) 0.0178(4) 0.0016(3) 0.0040(3) 0.0016(3)
C26 0.0186(4) 0.0184(4) 0.0202(4) 0.0047(3) 0.0075(4) 0.0041(3)
C27 0.0181(4) 0.0162(4) 0.0172(4) 0.0011(3) 0.0066(3) 0.0014(3)
C28 0.0180(4) 0.0175(4) 0.0193(4) 0.0021(3) 0.0079(4) 0.0018(3)
C29 0.0214(5) 0.0322(6) 0.0201(5) 0.0044(4) 0.0087(4) 0.0052(4)
C30 0.0276(6) 0.0478(8) 0.0247(6) 0.0081(5) 0.0144(5) 0.0076(5)
C31 0.0275(6) 0.0496(8) 0.0324(7) 0.0093(6) 0.0189(5) 0.0096(6)
C32 0.0247(5) 0.0448(8) 0.0330(6) 0.0147(6) 0.0157(5) 0.0133(5)
C33 0.0223(5) 0.0299(5) 0.0249(5) 0.0093(4) 0.0112(4) 0.0078(4)
N1 0.0207(4) 0.0239(4) 0.0210(4) 0.0046(3) 0.0083(3) 0.0052(3)
N2 0.0201(4) 0.0232(4) 0.0193(4) 0.0059(3) 0.0088(3) 0.0065(3)
N3 0.0165(4) 0.0251(4) 0.0187(4) 0.0003(3) 0.0066(3) 0.0028(3)
N4 0.0221(4) 0.0240(4) 0.0194(4) 0.0028(3) 0.0078(3) 0.0054(3)
O1 0.0222(4) 0.0220(3) 0.0180(3) 0.0035(3) 0.0070(3) 0.0080(3)
O2 0.0247(4) 0.0202(3) 0.0198(3) 0.0057(3) 0.0114(3) 0.0081(3)
O11 0.0538(7) 0.0476(7) 0.0362(6) 0.0092(5) 0.0263(6) 0.0088(6)
O12 0.0295(6) 0.0762(10) 0.0540(8) 0.0048(7) 0.0166(6) 0.0063(6)
O13 0.0707(9) 0.0409(6) 0.0440(7) -0.0209(6) 0.0183(7) -0.0233(6)
O14 0.0486(6) 0.0280(5) 0.0296(5) 0.0033(4) 0.0071(5) 0.0021(4)
Cl1 0.02697(13) 0.02401(12) 0.02151(12) -0.00371(9) 0.00706(10) -0.00151(10)
Ru1 0.01781(4) 0.01943(4) 0.01509(4) 0.00365(3) 0.00641(3) 0.00640(3)
Cl40 0.0468(7) 0.0422(5) 0.0491(8) 0.0009(5) 0.0156(6) -0.0011(4)
Cl41 0.0704(13) 0.1186(19) 0.0492(10) 0.0020(9) 0.0105(9) -0.0219(11)
C40 0.0432(18) 0.0393(17) 0.079(3) 0.0170(18) 0.029(2) 0.0138(15)
Cl51 0.0665(6) 0.0477(5) 0.0474(5) 0.0025(4) 0.0278(5) 0.0044(5)
C50 0.058(3) 0.050(2) 0.050(2) -0.0026(19) 0.0233(19) -0.0014(19)
Cl50 0.0789(9) 0.0838(10) 0.0802(9) -0.0329(8) 0.0554(8) -0.0179(8)

loop_
_atom_type_symbol
_atom_type_description
_atom_type_scat_dispersion_real
_atom_type_scat_dispersion_imag
_atom_type_scat_source
C C 0.0033 0.0016 'International Tables Vol C Tables 4.2.6.8 and 6.1.1.4'
H H 0.0000 0.0000 'International Tables Vol C Tables 4.2.6.8 and 6.1.1.4'
N N 0.0061 0.0033 'International Tables Vol C Tables 4.2.6.8 and 6.1.1.4'
O O 0.0106 0.0060 'International Tables Vol C Tables 4.2.6.8 and 6.1.1.4'
Cl Cl 0.1484 0.1585 'International Tables Vol C Tables 4.2.6.8 and 6.1.1.4'
Ru Ru -1.2594 0.8363 'International Tables Vol C Tables 4.2.6.8 and 6.1.1.4'

loop_
_geom_angle_atom_site_label_1
_geom_angle_atom_site_label_2
_geom_angle_atom_site_label_3
_geom_angle
N1 C1 C2 122.67(12)
C1 C2 C3 118.86(15)
C2 C3 C4 118.99(15)
C5 C4 C3 119.41(13)
N1 C5 C4 121.39(12)
N1 C5 C6 116.61(11)
C4 C5 C6 121.81(11)
N2 C6 C5 111.02(9)
C8 C7 N2 113.37(10)
N3 C8 C9 121.87(12)
N3 C8 C7 116.89(10)
C9 C8 C7 121.22(12)
C10 C9 C8 118.96(13)
C11 C10 C9 119.17(13)
C12 C11 C10 118.88(14)
N3 C12 C11 122.57(13)
N2 C13 C14 111.63(10)
N4 C14 C15 121.48(12)
N4 C14 C13 116.02(11)
C15 C14 C13 122.26(12)
C14 C15 C16 119.40(14)
C17 C16 C15 118.92(14)
C18 C17 C16 119.07(13)
N4 C18 C17 122.46(13)
C20 C19 C24 120.57(13)
C21 C20 C19 120.39(14)
C22 C21 C20 119.33(12)
C21 C22 C23 120.83(14)
C22 C23 C24 120.16(13)
C23 C24 C19 118.70(10)
C23 C24 C25 122.73(10)
C19 C24 C25 118.54(10)
O1 C25 C26 125.93(10)
O1 C25 C24 114.79(10)
C26 C25 C24 119.26(10)
C27 C26 C25 127.46(10)
O2 C27 C26 126.32(10)
O2 C27 C28 114.97(9)
C26 C27 C28 118.70(10)
C33 C28 C29 118.67(11)
C33 C28 C27 118.84(10)
C29 C28 C27 122.43(10)
C30 C29 C28 120.55(11)
C31 C30 C29 120.44(13)
C32 C31 C30 119.46(13)
C31 C32 C33 120.54(12)
C32 C33 C28 120.33(12)
C1 N1 C5 118.63(11)
C1 N1 Ru1 129.34(8)
C5 N1 Ru1 111.92(8)
C13 N2 C6 112.24(10)
C13 N2 C7 111.80(11)
C6 N2 C7 110.66(10)
C13 N2 Ru1 105.40(7)
C6 N2 Ru1 105.60(7)
C7 N2 Ru1 110.85(7)
C12 N3 C8 118.50(11)
C12 N3 Ru1 125.90(9)
C8 N3 Ru1 115.59(8)
C18 N4 C14 118.62(11)
C18 N4 Ru1 129.14(9)
C14 N4 Ru1 112.17(8)
C25 O1 Ru1 123.92(7)
C27 O2 Ru1 123.00(7)
O11 Cl1 O13 111.46(9)
O11 Cl1 O14 110.09(8)
O13 Cl1 O14 108.99(8)
O11 Cl1 O12 108.53(8)
O13 Cl1 O12 108.89(10)
O14 Cl1 O12 108.84(9)
N3 Ru1 N4 92.18(4)
N3 Ru1 N1 92.23(4)
N4 Ru1 N1 165.53(4)
N3 Ru1 O1 93.04(4)
N4 Ru1 O1 94.91(4)
N1 Ru1 O1 98.60(4)
N3 Ru1 N2 83.23(4)
N4 Ru1 N2 83.60(4)
N1 Ru1 N2 83.25(4)
O1 Ru1 N2 175.92(4)
N3 Ru1 O2 174.25(4)
N4 Ru1 O2 89.25(4)
N1 Ru1 O2 85.07(4)
O1 Ru1 O2 92.39(3)
N2 Ru1 O2 91.39(4)
Cl41 C40 Cl40 120.0(3)
Cl50 C50 Cl51 112.7(3)

loop_
_geom_bond_atom_site_label_1
_geom_bond_atom_site_label_2
_geom_bond_distance
C1 N1 1.3490(17)
C1 C2 1.383(2)
C2 C3 1.390(2)
C3 C4 1.391(2)
C4 C5 1.390(2)
C5 N1 1.3609(15)
C5 C6 1.5145(19)
C6 N2 1.5030(16)
C7 C8 1.5018(18)
C7 N2 1.5046(17)
C8 N3 1.3558(15)
C8 C9 1.3933(18)
C9 C10 1.392(2)
C10 C11 1.390(2)
C11 C12 1.384(2)
C12 N3 1.3527(16)
C13 N2 1.4972(17)
C13 C14 1.5211(19)
C14 N4 1.3586(16)
C14 C15 1.385(2)
C15 C16 1.392(2)
C16 C17 1.382(2)
C17 C18 1.382(2)
C18 N4 1.3482(16)
C19 C20 1.3946(18)
C19 C24 1.3999(17)
C20 C21 1.389(2)
C21 C22 1.384(2)
C22 C23 1.3974(17)
C23 C24 1.3980(17)
C24 C25 1.4982(14)
C25 O1 1.2768(14)
C25 C26 1.4099(16)
C26 C27 1.4091(15)
C27 O2 1.2822(13)
C27 C28 1.4981(16)
C28 C33 1.3999(16)
C28 C29 1.4007(16)
C29 C30 1.3932(18)
C30 C31 1.389(2)
C31 C32 1.388(2)
C32 C33 1.3965(18)
N1 Ru1 2.0537(11)
N2 Ru1 2.0621(9)
N3 Ru1 2.0305(10)
N4 Ru1 2.0520(11)
O1 Ru1 2.0592(8)
O2 Ru1 2.0637(8)
O11 Cl1 1.4313(12)
O12 Cl1 1.4467(13)
O13 Cl1 1.4342(12)
O14 Cl1 1.4375(11)
Cl40 C40 1.966(5)
Cl41 C40 1.322(5)
Cl51 C50 1.756(5)
C50 Cl50 1.751(5)
